data_1561109
loop_
_publ_author_name
'Xin, Xuelian'
'Zhang, Minghui'
'Ji, Shijie'
'Dong, Hanxiao'
'Zhang, Liangliang'

_publ_section_title
;
 A luminescent ytterbium(III)-organic framework for highly selective
 sensing of 2,4,6-trinitrophenol
;
_journal_name_full 'Journal of Solid State Chemistry'
_journal_page_first 186
_journal_page_last 190
_journal_paper_doi 10.1016/j.jssc.2018.03.007
_journal_volume 262
_journal_year 2018
_chemical_formula_moiety 'C24.5 H11.5 N3 O14 Yb2, H2 O'
_chemical_formula_sum 'C24.5 H13.5 N3 O15 Yb2'
_chemical_formula_weight 935.96
_space_group_crystal_system monoclinic
_space_group_IT_number 15
_space_group_name_Hall '-C 2yc'
_space_group_name_H-M_alt 'C 1 2/c 1'
_atom_sites_solution_hydrogens geom
_atom_sites_solution_primary direct
_atom_sites_solution_secondary difmap
_cell_angle_alpha 90.00
_cell_angle_beta 99.5912(9)
_cell_angle_gamma 90.00
_cell_formula_units_Z 8
_cell_length_a 22.59404(20)
_cell_length_b 14.31168(11)
_cell_length_c 24.5365(2)
_cell_measurement_reflns_used 21165
_cell_measurement_temperature 107.43(10)
_cell_measurement_theta_max 70.5080
_cell_measurement_theta_min 3.6670
_cell_volume 7823.18(11)
_computing_cell_refinement 'CrysAlisPro 1.171.38.41 (Rigaku OD, 2015)'
_computing_data_collection 'CrysAlisPro 1.171.38.41 (Rigaku OD, 2015)'
_computing_data_reduction 'CrysAlisPro 1.171.38.41 (Rigaku OD, 2015)'
_computing_molecular_graphics 'Olex2 (Dolomanov et al., 2009)'
_computing_publication_material 'Olex2 (Dolomanov et al., 2009)'
_computing_structure_refinement 'XL (Sheldrick, 2008)'
_computing_structure_solution 'SHELXS-97 (Sheldrick, 1990)'
_diffrn_ambient_environment N~2~
_diffrn_ambient_temperature 107.43(10)
_diffrn_detector 'CCD plate'
_diffrn_detector_area_resol_mean 16.0450
_diffrn_detector_type Eos
_diffrn_measured_fraction_theta_full 0.998
_diffrn_measured_fraction_theta_max 0.998
_diffrn_measurement_details
;
List of Runs (angles in degrees, time in seconds):

  # Type    Start    End  Width  t~exp~   \w     \q     \k     \f   Frames
--------------------------------------------------------------------------
  1  \w    -73.00 -14.00   1.00    7.50    --    0.00 149.00  90.00   59
  2  \w    -32.00  71.00   1.00    7.50    --    0.00  77.00 -30.00  103
  3  \w    -22.00  69.00   1.00    7.50    --    0.00  57.00-120.00   91
  4  \w     32.00 123.00   1.00    7.50    --   54.00  57.00  30.00   91
  5  \w      1.00  98.00   1.00    7.50    --   54.00 -99.00  90.00   97
  6  \w     23.00 112.00   1.00    7.50    --   54.00-125.00 -60.00   89
  7  \w     35.00 105.00   1.00    7.50    --   54.00  57.00-180.00   70
  8  \w     25.00  91.00   1.00    7.50    --   54.00-125.00 -90.00   66
  9  \w     -6.00  59.00   1.00    7.50    --   54.00 -57.00 -90.00   65
 10  \w      8.00 103.00   1.00    7.50    --   54.00  19.00-180.00   95
 11  \w    -15.00  17.00   1.00    7.50    --   54.00 -57.00-120.00   32
 12  \w     51.00 127.00   1.00    6.00    --  108.00 -50.00 -60.00   76
 13  \w     92.00 176.00   1.00    6.00    --  108.00  64.00 -30.00   84
 14  \w    113.00 172.00   1.00    6.00    --  108.00  25.00 -90.00   59
 15  \w     37.00 140.00   1.00    6.00    --  108.00 -77.00-150.00  103
 16  \w     41.00 112.00   1.00    6.00    --  108.00-111.00-150.00   71
 17  \w     90.00 115.00   1.00    6.00    --  108.00-111.00 -60.00   25
 18  \w     87.00 113.00   1.00    6.00    --  108.00-111.00  90.00   26
 19  \w     36.00 133.00   1.00    6.00    --  108.00 -38.00  30.00   97
 20  \w    106.00 132.00   1.00    6.00    --  108.00 111.00   0.00   26
 21  \w     72.00 104.00   1.00    6.00    --  108.00  25.00 -90.00   32
 22  \w     49.00 133.00   1.00    6.00    --  108.00 -38.00-180.00   84
 23  \w    101.00 127.00   1.00    6.00    --  108.00 111.00 -90.00   26
 24  \w     65.00 101.00   1.00    6.00    --  108.00-111.00  30.00   36
 25  \w     52.00 134.00   1.00    6.00    --  108.00 -77.00  30.00   82
 26  \w     49.00 129.00   1.00    6.00    --  108.00  12.00  90.00   80
;
_diffrn_measurement_device 'four-circle diffractometer'
_diffrn_measurement_device_type 'SuperNova, Dual, Cu at zero, Eos'
_diffrn_measurement_method '\w scans'
_diffrn_orient_matrix_type 'CrysAlisPro convention (1999,Acta A55,543-557)'
_diffrn_orient_matrix_UB_11 0.0124075000
_diffrn_orient_matrix_UB_12 0.0985186000
_diffrn_orient_matrix_UB_13 0.0245895000
_diffrn_orient_matrix_UB_21 0.0006983000
_diffrn_orient_matrix_UB_22 -0.0397024000
_diffrn_orient_matrix_UB_23 0.0584778000
_diffrn_orient_matrix_UB_31 0.0679994000
_diffrn_orient_matrix_UB_32 -0.0175527000
_diffrn_orient_matrix_UB_33 0.0057105000
_diffrn_radiation_monochromator mirror
_diffrn_radiation_probe x-ray
_diffrn_radiation_type CuK\a
_diffrn_radiation_wavelength 1.54184
_diffrn_reflns_av_R_equivalents 0.0213
_diffrn_reflns_av_unetI/netI 0.0142
_diffrn_reflns_limit_h_max 26
_diffrn_reflns_limit_h_min -19
_diffrn_reflns_limit_k_max 15
_diffrn_reflns_limit_k_min -17
_diffrn_reflns_limit_l_max 29
_diffrn_reflns_limit_l_min -29
_diffrn_reflns_number 24355
_diffrn_reflns_theta_full 67.08
_diffrn_reflns_theta_max 67.08
_diffrn_reflns_theta_min 3.67
_diffrn_source 'micro-focus sealed X-ray tube'
_diffrn_source_type 'SuperNova (Cu) X-ray Source'
_exptl_absorpt_coefficient_mu 9.131
_exptl_absorpt_correction_T_max 1.00000
_exptl_absorpt_correction_T_min 0.58107
_exptl_absorpt_correction_type multi-scan
_exptl_absorpt_process_details
;
CrysAlisPro 1.171.38.41 (Rigaku Oxford Diffraction, 2015)
Empirical absorption correction using spherical harmonics,
 implemented in SCALE3 ABSPACK scaling algorithm.
;
_exptl_crystal_colour orange
_exptl_crystal_density_diffrn 1.589
_exptl_crystal_density_method 'not measured'
_exptl_crystal_description block
_exptl_crystal_F_000 3532
_exptl_crystal_size_max 0.06
_exptl_crystal_size_mid 0.04
_exptl_crystal_size_min 0.04
_refine_diff_density_max 2.593
_refine_diff_density_min -1.831
_refine_diff_density_rms 0.249
_refine_ls_extinction_method none
_refine_ls_goodness_of_fit_ref 1.233
_refine_ls_hydrogen_treatment constr
_refine_ls_matrix_type full
_refine_ls_number_parameters 406
_refine_ls_number_reflns 6959
_refine_ls_number_restraints 0
_refine_ls_restrained_S_all 1.233
_refine_ls_R_factor_all 0.0534
_refine_ls_R_factor_gt 0.0530
_refine_ls_shift/su_max 0.001
_refine_ls_shift/su_mean 0.000
_refine_ls_structure_factor_coef Fsqd
_refine_ls_weighting_details 'calc w=1/[\s^2^(Fo^2^)+(0.0424P)^2^+429.7683P] where P=(Fo^2^+2Fc^2^)/3'
_refine_ls_weighting_scheme calc
_refine_ls_wR_factor_gt 0.1477
_refine_ls_wR_factor_ref 0.1478
_reflns_number_gt 6927
_reflns_number_total 6959
_reflns_threshold_expression >2sigma(I)
_cod_data_source_file JSSC-2018-262-186.cif
_cod_data_source_block p
_cod_original_cell_volume 7823.18(12)
_cod_original_formula_sum 'C24.50 H13.50 N3 O15 Yb2'
_cod_database_code 1561109
_reflns_odcompleteness_completeness 99.90
_reflns_odcompleteness_iscentric 1
_reflns_odcompleteness_theta 66.97
_olex2_refinement_description
;
1. Fixed Uiso
 At 1.2 times of:
  All C(H) groups
 At 1.5 times of:
  All O(H,H) groups
2.a Free rotating group:
 O2(H2A,H2B)
2.b Rotating group:
 O10(H10A,H10B)
2.c Aromatic/amide H refined with riding coordinates:
 C30(H30), C3(H3), C4(H4), C13(H13), C16(H16), C17(H17), C19(H19), C20(H20),
 C21(H21), C28(H28)
;

loop_
_space_group_symop_id
_space_group_symop_operation_xyz
1 'x, y, z'
2 '-x, y, -z+1/2'
3 'x+1/2, y+1/2, z'
4 '-x+1/2, y+1/2, -z+1/2'
5 '-x, -y, -z'
6 'x, -y, z-1/2'
7 '-x+1/2, -y+1/2, -z'
8 'x+1/2, -y+1/2, z-1/2'

loop_
_atom_site_label
_atom_site_type_symbol
_atom_site_fract_x
_atom_site_fract_y
_atom_site_fract_z
_atom_site_U_iso_or_equiv
_atom_site_adp_type
_atom_site_occupancy
_atom_site_calc_flag
_atom_site_disorder_assembly
_atom_site_disorder_group
_atom_site_site_symmetry_order
_atom_site_refinement_flags_posn
_atom_site_refinement_flags_adp
_atom_site_refinement_flags_occupancy
Yb1 Yb 0.242910(19) 0.74302(3) 0.170529(18) 0.00695(13) Uani 1 d . . 1 . . .
Yb2 Yb 0.147604(19) 0.48156(3) 0.251240(18) 0.00765(14) Uani 1 d . . 1 . . .
O1 O 0.2749(3) 0.5989(4) 0.1668(3) 0.0145(13) Uani 1 d . . 1 . . .
O3 O 0.3065(3) 0.7965(5) 0.2473(2) 0.0125(13) Uani 1 d . . 1 . . .
O5 O 0.1542(3) 0.6853(5) 0.1185(3) 0.0146(13) Uani 1 d . . 1 . . .
O6 O 0.1327(3) 0.6287(4) 0.2881(3) 0.0140(13) Uani 1 d . . 1 . . .
O7 O 0.0493(3) 0.4969(5) 0.2551(3) 0.0180(14) Uani 1 d . . 1 . . .
O8 O 0.1966(3) 0.8796(4) 0.1674(3) 0.0142(13) Uani 1 d . . 1 . . .
O9 O 0.3259(3) 0.7823(5) 0.1384(3) 0.0191(15) Uani 1 d . . 1 . . .
O10 O 0.0995(3) 0.5509(5) 0.1712(3) 0.0148(13) Uani 1 d . . 1 . . .
H10A H 0.0959 0.5118 0.1442 0.022 Uiso 1 d . . 1 GR . .
H10B H 0.1198 0.5984 0.1632 0.022 Uiso 1 d . . 1 GR . .
O11 O 0.2391(3) 0.4953(5) 0.3058(3) 0.0161(14) Uani 1 d . . 1 . . .
O12 O 0.2161(3) 0.4865(5) 0.1917(3) 0.0157(14) Uani 1 d . . 1 . . .
O14 O 0.1937(3) 0.6913(4) 0.2368(3) 0.0128(13) Uani 1 d . . 1 . . .
O15 O 0.1328(3) 0.4188(5) 0.3326(3) 0.0165(14) Uani 1 d . . 1 . . .
O18 O 0.2185(3) 0.7479(5) 0.0720(3) 0.0195(15) Uani 1 d . . 1 . . .
N4 N 0.4913(4) 0.5302(5) 0.1846(4) 0.0190(18) Uani 1 d . . 1 . . .
N5 N 0.0065(5) 0.4951(9) 0.4765(4) 0.047(3) Uani 1 d . . 1 . . .
N6 N 0.4828(4) 0.4434(6) 0.1866(4) 0.0216(19) Uani 1 d . . 1 . . .
C30 C 0.0761(5) 0.4238(9) 0.4256(4) 0.032(3) Uani 1 d . . 1 . . .
H30 H 0.0557 0.4531 0.3942 0.038 Uiso 1 calc . . 1 R . .
C1 C 0.1461(4) 0.3554(7) 0.3678(4) 0.0147(19) Uani 1 d . . 1 . . .
C2 C 0.2648(4) 0.5155(6) 0.1806(4) 0.0098(17) Uani 1 d . . 1 . . .
C3 C 0.0875(5) 0.3938(9) 0.5239(4) 0.031(3) Uani 1 d . . 1 . . .
H3 H 0.0741 0.4020 0.5575 0.037 Uiso 1 calc . . 1 R . .
C4 C 0.0000 0.4554(9) 0.2500 0.013(3) Uani 1 d . . 2 S T P
H4 H 0.0000 0.3904 0.2500 0.016 Uiso 1 calc . . 2 RS T P
C5 C 0.1568(4) 0.6991(6) 0.2701(4) 0.0090(17) Uani 1 d . . 1 . . .
C6 C 0.1247(4) 0.3679(7) 0.4224(4) 0.019(2) Uani 1 d . . 1 . . .
C8 C 0.7090(4) 0.4631(6) 0.1820(4) 0.0115(18) Uani 1 d . . 1 . . .
C10 C 0.1716(4) 0.7018(7) 0.0728(4) 0.0150(19) Uani 1 d . . 1 . . .
C12 C 0.5529(4) 0.5567(7) 0.1871(4) 0.0156(19) Uani 1 d . . 1 . . .
C13 C 0.1557(4) 0.3245(7) 0.4696(4) 0.019(2) Uani 1 d . . 1 . . .
H13 H 0.1883 0.2860 0.4670 0.023 Uiso 1 calc . . 1 R . .
C14 C 0.1375(4) 0.3391(8) 0.5210(4) 0.020(2) Uani 1 d . . 1 . . .
C15 C 0.6255(4) 0.6814(6) 0.2082(4) 0.0124(18) Uani 1 d . . 1 . . .
C16 C 0.5989(4) 0.4947(7) 0.1796(4) 0.0154(19) Uani 1 d . . 1 . . .
H16 H 0.5902 0.4326 0.1702 0.018 Uiso 1 calc . . 1 R . .
C17 C 0.4133(4) 0.3241(7) 0.2032(4) 0.0159(19) Uani 1 d . . 1 . . .
H17 H 0.4452 0.2822 0.2079 0.019 Uiso 1 calc . . 1 R . .
C18 C 0.0577(6) 0.4360(10) 0.4763(5) 0.036(3) Uani 1 d . . 1 . . .
C19 C 0.5659(4) 0.6510(7) 0.2000(4) 0.016(2) Uani 1 d . . 1 . . .
H19 H 0.5352 0.6928 0.2032 0.020 Uiso 1 calc . . 1 R . .
C20 C 0.3086(4) 0.3574(7) 0.2017(4) 0.0136(19) Uani 1 d . . 1 . . .
H20 H 0.2706 0.3376 0.2067 0.016 Uiso 1 calc . . 1 R . .
C21 C 0.3739(4) 0.4798(6) 0.1796(4) 0.0155(19) Uani 1 d . . 1 . . .
H21 H 0.3800 0.5412 0.1694 0.019 Uiso 1 calc . . 1 R . .
C22 C 0.3166(4) 0.4496(6) 0.1857(4) 0.0127(18) Uani 1 d . . 1 . . .
C23 C 0.6580(4) 0.5272(6) 0.1862(4) 0.0134(18) Uani 1 d . . 1 . . .
C24 C 0.4216(4) 0.4175(7) 0.1890(4) 0.017(2) Uani 1 d . . 1 . . .
C26 C 0.1442(4) 0.7955(6) 0.2898(4) 0.0128(18) Uani 1 d . . 1 . . .
C28 C 0.6706(4) 0.6198(6) 0.2015(4) 0.0131(18) Uani 1 d . . 1 . . .
H28 H 0.7102 0.6403 0.2074 0.016 Uiso 1 calc . . 1 R . .
O19 O 0.3954(3) 0.8444(4) 0.2892(3) 0.0177(14) Uani 1 d . . 1 . . .
C29 C 0.3585(4) 0.7801(6) 0.2750(4) 0.0104(17) Uani 1 d . . 1 . . .
O2 O -0.0114(4) 0.6279(7) 0.1635(4) 0.046(3) Uani 1 d . . 1 . . .
H2A H -0.0272 0.6593 0.1354 0.069 Uiso 1 d . . 1 G . .
H2B H -0.0033 0.6640 0.1913 0.069 Uiso 1 d . . 1 G . .

loop_
_atom_site_aniso_label
_atom_site_aniso_U_11
_atom_site_aniso_U_22
_atom_site_aniso_U_33
_atom_site_aniso_U_23
_atom_site_aniso_U_13
_atom_site_aniso_U_12
Yb1 0.0077(2) 0.0029(2) 0.0111(2) -0.00004(16) 0.00433(16) -0.00038(16)
Yb2 0.0050(2) 0.0053(2) 0.0135(2) 0.00045(16) 0.00417(16) 0.00025(16)
O1 0.014(3) 0.006(3) 0.026(4) 0.001(3) 0.009(3) 0.002(2)
O3 0.012(3) 0.017(3) 0.009(3) 0.000(2) 0.004(2) 0.004(3)
O5 0.015(3) 0.019(3) 0.011(3) 0.000(3) 0.005(2) -0.008(3)
O6 0.019(3) 0.003(3) 0.023(3) -0.003(2) 0.012(3) -0.001(3)
O7 0.004(3) 0.022(4) 0.028(4) 0.000(3) 0.004(3) -0.001(3)
O8 0.012(3) 0.008(3) 0.022(3) -0.003(3) 0.004(3) 0.003(3)
O9 0.017(3) 0.024(4) 0.020(3) -0.001(3) 0.014(3) -0.011(3)
O10 0.014(3) 0.014(3) 0.018(3) 0.005(3) 0.004(3) -0.006(3)
O11 0.006(3) 0.017(3) 0.024(3) -0.001(3) -0.001(3) -0.001(3)
O12 0.012(3) 0.014(3) 0.024(3) -0.001(3) 0.013(3) -0.001(3)
O14 0.015(3) 0.010(3) 0.015(3) -0.003(2) 0.008(3) 0.000(3)
O15 0.018(3) 0.018(3) 0.015(3) 0.006(3) 0.009(3) 0.004(3)
O18 0.018(3) 0.027(4) 0.014(3) -0.002(3) 0.005(3) -0.014(3)
N4 0.010(4) 0.008(4) 0.040(5) 0.001(4) 0.008(3) -0.001(3)
N5 0.051(7) 0.076(8) 0.019(5) 0.017(5) 0.019(4) 0.052(6)
N6 0.011(4) 0.014(4) 0.043(5) 0.000(4) 0.012(4) -0.003(3)
C30 0.037(6) 0.050(8) 0.011(5) 0.010(5) 0.009(4) 0.022(6)
C1 0.008(4) 0.027(5) 0.010(4) 0.002(4) 0.003(3) 0.003(4)
C2 0.010(4) 0.007(4) 0.015(4) -0.003(3) 0.007(3) -0.001(3)
C3 0.031(6) 0.052(8) 0.012(5) 0.007(5) 0.011(4) 0.028(6)
C4 0.008(6) 0.005(6) 0.027(7) 0.000 0.007(5) 0.000
C5 0.007(4) 0.006(4) 0.013(4) 0.002(3) 0.000(3) -0.002(3)
C6 0.019(5) 0.027(5) 0.013(5) 0.002(4) 0.008(4) 0.011(4)
C8 0.013(4) 0.011(4) 0.012(4) 0.003(3) 0.005(3) -0.001(4)
C10 0.015(5) 0.014(5) 0.016(5) -0.001(4) 0.005(4) -0.002(4)
C12 0.010(4) 0.011(5) 0.027(5) -0.001(4) 0.004(4) 0.000(4)
C13 0.016(5) 0.027(6) 0.017(5) -0.002(4) 0.008(4) 0.009(4)
C14 0.019(5) 0.027(6) 0.015(5) 0.005(4) 0.009(4) 0.012(4)
C15 0.012(4) 0.008(4) 0.018(4) 0.001(4) 0.005(3) 0.000(4)
C16 0.009(4) 0.012(5) 0.026(5) -0.002(4) 0.005(4) -0.005(4)
C17 0.010(4) 0.010(4) 0.029(5) 0.002(4) 0.006(4) 0.003(4)
C18 0.036(7) 0.056(8) 0.019(5) 0.007(5) 0.014(5) 0.035(6)
C19 0.014(5) 0.010(5) 0.025(5) -0.002(4) 0.005(4) 0.000(4)
C20 0.010(4) 0.014(5) 0.020(5) 0.003(4) 0.009(4) -0.004(4)
C21 0.012(4) 0.007(4) 0.028(5) 0.003(4) 0.007(4) 0.000(4)
C22 0.013(4) 0.008(4) 0.020(5) 0.000(4) 0.009(4) 0.000(4)
C23 0.010(4) 0.012(5) 0.019(5) 0.002(4) 0.003(4) 0.001(4)
C24 0.011(5) 0.009(4) 0.034(6) -0.001(4) 0.011(4) -0.004(4)
C26 0.017(5) 0.007(4) 0.016(4) 0.001(3) 0.006(4) 0.004(4)
C28 0.009(4) 0.009(4) 0.021(5) 0.000(4) 0.000(3) 0.000(3)
O19 0.013(3) 0.008(3) 0.031(4) 0.001(3) 0.001(3) 0.000(3)
C29 0.007(4) 0.007(4) 0.020(4) -0.003(3) 0.007(3) -0.001(3)
O2 0.028(5) 0.050(6) 0.068(6) 0.032(5) 0.029(5) 0.021(4)

loop_
_atom_type_symbol
_atom_type_description
_atom_type_scat_dispersion_real
_atom_type_scat_dispersion_imag
_atom_type_scat_source
C C 0.0181 0.0091 'International Tables Vol C Tables 4.2.6.8 and 6.1.1.4'
H H 0.0000 0.0000 'International Tables Vol C Tables 4.2.6.8 and 6.1.1.4'
N N 0.0311 0.0180 'International Tables Vol C Tables 4.2.6.8 and 6.1.1.4'
O O 0.0492 0.0322 'International Tables Vol C Tables 4.2.6.8 and 6.1.1.4'
Yb Yb -7.2108 4.4329 'International Tables Vol C Tables 4.2.6.8 and 6.1.1.4'

loop_
_geom_angle_atom_site_label_1
_geom_angle_atom_site_label_2
_geom_angle_atom_site_label_3
_geom_angle
_geom_angle_site_symmetry_1
_geom_angle_site_symmetry_3
O1 Yb1 O3 100.5(2) . .
O1 Yb1 O5 84.4(2) . .
O1 Yb1 O8 170.7(2) . .
O1 Yb1 O9 85.4(2) . .
O1 Yb1 O14 85.8(2) . .
O1 Yb1 O18 90.4(2) . .
O1 Yb1 C10 84.8(3) . .
O3 Yb1 O5 157.7(2) . .
O3 Yb1 O18 145.7(2) . .
O3 Yb1 C10 172.1(3) . .
O5 Yb1 O18 55.0(2) . .
O5 Yb1 C10 27.8(2) . .
O8 Yb1 O3 87.8(2) . .
O8 Yb1 O5 86.4(2) . .
O8 Yb1 O9 100.7(3) . .
O8 Yb1 O14 91.6(2) . .
O8 Yb1 O18 84.9(2) . .
O8 Yb1 C10 87.3(3) . .
O9 Yb1 O3 76.0(2) . .
O9 Yb1 O5 126.3(2) . .
O9 Yb1 O14 152.9(2) . .
O9 Yb1 O18 72.5(2) . .
O9 Yb1 C10 98.8(3) . .
O14 Yb1 O3 80.4(2) . .
O14 Yb1 O5 78.2(2) . .
O14 Yb1 O18 133.2(2) . .
O14 Yb1 C10 105.9(3) . .
O18 Yb1 C10 27.4(3) . .
O3 Yb2 C5 154.7(2) 4_545 .
O3 Yb2 C29 25.4(2) 4_545 4_545
O6 Yb2 O3 155.5(2) . 4_545
O6 Yb2 C5 20.5(2) . .
O6 Yb2 C29 163.6(2) . 4_545
O7 Yb2 O3 116.8(2) . 4_545
O7 Yb2 O6 71.9(2) . .
O7 Yb2 O10 70.4(2) . .
O7 Yb2 O11 140.6(2) . .
O7 Yb2 O12 142.9(2) . .
O7 Yb2 O15 73.1(2) . .
O7 Yb2 C5 86.5(2) . .
O7 Yb2 O19 75.9(2) . 4_545
O7 Yb2 C29 95.4(2) . 4_545
O10 Yb2 O3 122.1(2) . 4_545
O10 Yb2 O6 82.2(2) . .
O10 Yb2 C5 73.1(2) . .
O10 Yb2 O19 84.0(2) . 4_545
O10 Yb2 C29 103.7(2) . 4_545
O11 Yb2 O3 77.3(2) . 4_545
O11 Yb2 O6 82.5(2) . .
O11 Yb2 O10 135.8(2) . .
O11 Yb2 O12 74.4(2) . .
O11 Yb2 C5 78.3(2) . .
O11 Yb2 O19 126.5(2) . 4_545
O11 Yb2 C29 102.6(2) . 4_545
O12 Yb2 O3 75.7(2) . 4_545
O12 Yb2 O6 112.0(2) . .
O12 Yb2 O10 73.6(2) . .
O12 Yb2 C5 91.6(2) . .
O12 Yb2 O19 91.8(2) . 4_545
O12 Yb2 C29 84.4(2) . 4_545
O15 Yb2 O3 74.1(2) . 4_545
O15 Yb2 O6 87.9(2) . .
O15 Yb2 O10 143.5(2) . .
O15 Yb2 O11 76.6(2) . .
O15 Yb2 O12 141.9(2) . .
O15 Yb2 C5 106.2(2) . .
O15 Yb2 O19 86.0(2) . 4_545
O15 Yb2 C29 78.3(2) . 4_545
O19 Yb2 O3 49.3(2) 4_545 4_545
O19 Yb2 O6 147.6(2) 4_545 .
O19 Yb2 C5 154.9(2) 4_545 .
O19 Yb2 C29 23.9(2) 4_545 4_545
C29 Yb2 C5 175.5(2) 4_545 .
C2 O1 Yb1 142.8(6) . .
Yb1 O3 Yb2 119.8(2) . 4
C29 O3 Yb1 140.1(6) . .
C29 O3 Yb2 82.1(5) . 4
C10 O5 Yb1 93.1(5) . .
C5 O6 Yb2 119.0(5) . .
C4 O7 Yb2 145.0(7) . .
C8 O8 Yb1 138.1(6) 3_455 .
C1 O9 Yb1 137.0(6) 4 .
C8 O11 Yb2 146.4(6) 2_655 .
C2 O12 Yb2 149.2(6) . .
C5 O14 Yb1 153.9(6) . .
C1 O15 Yb2 147.2(6) . .
C10 O18 Yb1 91.2(5) . .
N6 N4 C12 114.4(8) . .
N5 N5 C18 112.7(12) 5_566 .
N4 N6 C24 114.1(8) . .
C6 C30 C18 119.1(10) . .
O9 C1 O15 126.3(8) 4_545 .
O9 C1 C6 116.9(8) 4_545 .
O15 C1 C6 116.8(8) . .
O1 C2 C22 116.3(8) . .
O12 C2 O1 125.0(8) . .
O12 C2 C22 118.7(8) . .
C18 C3 C14 119.2(9) . .
O7 C4 O7 123.3(12) . 2
O6 C5 Yb2 40.5(4) . .
O6 C5 O14 121.7(8) . .
O6 C5 C26 120.2(8) . .
O14 C5 Yb2 81.5(5) . .
O14 C5 C26 118.0(8) . .
C26 C5 Yb2 160.4(6) . .
C30 C6 C1 119.9(9) . .
C30 C6 C13 120.6(9) . .
C13 C6 C1 119.5(8) . .
O8 C8 C23 117.7(8) 3_545 .
O11 C8 O8 124.8(8) 2_655 3_545
O11 C8 C23 117.5(8) 2_655 .
O5 C10 Yb1 59.1(5) . .
O5 C10 C14 119.2(8) . 6_565
O18 C10 Yb1 61.4(5) . .
O18 C10 O5 119.9(8) . .
O18 C10 C14 120.8(8) . 6_565
C14 C10 Yb1 169.0(7) 6_565 .
C16 C12 N4 124.2(8) . .
C16 C12 C19 120.3(9) . .
C19 C12 N4 115.5(8) . .
C6 C13 C14 119.8(9) . .
C3 C14 C10 119.2(9) . 6_566
C3 C14 C13 119.5(9) . .
C13 C14 C10 121.3(9) . 6_566
C19 C15 C29 121.0(8) . 2_655
C28 C15 C19 119.9(9) . .
C28 C15 C29 119.1(8) . 2_655
C23 C16 C12 119.3(9) . .
C26 C17 C24 118.3(8) 4_545 .
C30 C18 N5 116.0(10) . .
C30 C18 C3 121.7(10) . .
C3 C18 N5 122.2(9) . .
C15 C19 C12 119.5(9) . .
C26 C20 C22 121.1(8) 4_545 .
C24 C21 C22 119.4(9) . .
C20 C22 C2 118.9(8) . .
C21 C22 C2 121.5(8) . .
C21 C22 C20 119.3(8) . .
C16 C23 C8 121.4(8) . .
C28 C23 C8 118.6(8) . .
C28 C23 C16 119.8(9) . .
C17 C24 N6 115.1(8) . .
C21 C24 N6 123.4(8) . .
C21 C24 C17 121.5(8) . .
C17 C26 C5 122.5(8) 4 .
C20 C26 C5 117.1(8) 4 .
C20 C26 C17 120.4(8) 4 4
C15 C28 C23 121.2(8) . .
C29 O19 Yb2 106.9(6) . 4
O3 C29 Yb2 72.5(5) . 4
O3 C29 C15 118.6(8) . 2_655
C15 C29 Yb2 168.8(6) 2_655 4
O19 C29 Yb2 49.2(4) . 4
O19 C29 O3 121.5(8) . .
O19 C29 C15 119.9(8) . 2_655

loop_
_geom_bond_atom_site_label_1
_geom_bond_atom_site_label_2
_geom_bond_distance
_geom_bond_site_symmetry_2
Yb1 O1 2.193(6) .
Yb1 O3 2.301(6) .
Yb1 O5 2.340(6) .
Yb1 O8 2.212(6) .
Yb1 O9 2.224(6) .
Yb1 O14 2.243(6) .
Yb1 O18 2.390(6) .
Yb1 C10 2.722(9) .
Yb2 O3 2.842(7) 4_545
Yb2 O6 2.339(6) .
Yb2 O7 2.249(6) .
Yb2 O10 2.306(6) .
Yb2 O11 2.277(6) .
Yb2 O12 2.300(6) .
Yb2 O15 2.265(6) .
Yb2 C5 3.150(9) .
Yb2 O19 2.337(6) 4_545
Yb2 C29 2.953(9) 4_545
O1 C2 1.272(11) .
O3 Yb2 2.842(7) 4
O3 C29 1.279(11) .
O5 C10 1.270(11) .
O6 C5 1.261(11) .
O7 C4 1.251(9) .
O8 C8 1.264(11) 3_455
O9 C1 1.246(12) 4
O11 C8 1.249(11) 2_655
O12 C2 1.248(11) .
O14 C5 1.265(11) .
O15 C1 1.254(12) .
O18 C10 1.253(12) .
N4 N6 1.259(12) .
N4 C12 1.434(12) .
N5 N5 1.245(19) 5_566
N5 C18 1.434(14) .
N6 C24 1.443(12) .
C30 C6 1.373(15) .
C30 C18 1.386(14) .
C1 O9 1.246(12) 4_545
C1 C6 1.508(12) .
C2 C22 1.492(12) .
C3 C14 1.386(14) .
C3 C18 1.386(15) .
C4 O7 1.251(9) 2
C5 C26 1.505(12) .
C6 C13 1.395(14) .
C8 O8 1.264(11) 3_545
C8 O11 1.249(11) 2_655
C8 C23 1.490(13) .
C10 C14 1.490(13) 6_565
C12 C16 1.404(13) .
C12 C19 1.407(13) .
C13 C14 1.408(13) .
C14 C10 1.490(13) 6_566
C15 C19 1.396(13) .
C15 C28 1.378(13) .
C15 C29 1.498(12) 2_655
C16 C23 1.396(13) .
C17 C24 1.401(13) .
C17 C26 1.400(13) 4_545
C20 C22 1.397(13) .
C20 C26 1.375(13) 4_545
C21 C22 1.396(13) .
C21 C24 1.389(13) .
C23 C28 1.394(13) .
C26 C17 1.400(13) 4
C26 C20 1.375(13) 4
O19 Yb2 2.337(6) 4
O19 C29 1.251(11) .
C29 Yb2 2.953(9) 4
C29 C15 1.498(12) 2_655
